data_1504171
loop_
_publ_author_name
'Liu, Taoping'
'Zhao, Xiaoming'
'Lu, Long'
'Cohen, Theodore'

_publ_section_title
;
 Readily prepared 3-chloro-1-(phenylthio)propene, a versatile three-carbon
 annulating agent.
;
_journal_issue 20
_journal_name_full 'Organic letters'
_journal_page_first 4576
_journal_page_last 4579
_journal_paper_doi 10.1021/ol901818j
_journal_volume 11
_journal_year 2009
_chemical_formula_sum 'C18 H24 O S'
_chemical_formula_weight 288.43
_chemical_name_systematic
; 
 ? 
;
_space_group_IT_number 61
_symmetry_cell_setting orthorhombic
_symmetry_space_group_name_Hall '-P 2ac 2ab'
_symmetry_space_group_name_H-M 'P b c a'
_atom_sites_solution_hydrogens geom
_atom_sites_solution_primary direct
_atom_sites_solution_secondary difmap
_audit_creation_method SHELXL-97
_cell_angle_alpha 90.00
_cell_angle_beta 90.00
_cell_angle_gamma 90.00
_cell_formula_units_Z 8
_cell_length_a 9.2519(9)
_cell_length_b 16.7091(16)
_cell_length_c 20.816(2)
_cell_measurement_reflns_used 2327
_cell_measurement_temperature 293(2)
_cell_measurement_theta_max 41.328
_cell_measurement_theta_min 4.876
_cell_volume 3218.0(5)
_computing_cell_refinement 'Bruker SMART'
_computing_data_collection 'Bruker SMART'
_computing_data_reduction 'Bruker SHELXTL'
_computing_molecular_graphics 'Bruker SHELXTL'
_computing_publication_material 'Bruker SHELXTL'
_computing_structure_refinement 'SHELXL-97 (Sheldrick, 1997)'
_computing_structure_solution 'SHELXS-97 (Sheldrick, 1990)'
_diffrn_ambient_temperature 293(2)
_diffrn_measured_fraction_theta_full 1.000
_diffrn_measured_fraction_theta_max 1.000
_diffrn_measurement_device_type 'CCD area detector'
_diffrn_measurement_method 'phi and omega scans'
_diffrn_radiation_monochromator graphite
_diffrn_radiation_source 'fine-focus sealed tube'
_diffrn_radiation_type MoK\a
_diffrn_radiation_wavelength 0.71073
_diffrn_reflns_av_R_equivalents 0.1000
_diffrn_reflns_av_sigmaI/netI 0.0695
_diffrn_reflns_limit_h_max 11
_diffrn_reflns_limit_h_min -11
_diffrn_reflns_limit_k_max 16
_diffrn_reflns_limit_k_min -21
_diffrn_reflns_limit_l_max 26
_diffrn_reflns_limit_l_min -22
_diffrn_reflns_number 17840
_diffrn_reflns_theta_full 26.99
_diffrn_reflns_theta_max 26.99
_diffrn_reflns_theta_min 1.96
_exptl_absorpt_coefficient_mu 0.196
_exptl_absorpt_correction_T_max 1.00000
_exptl_absorpt_correction_T_min 0.77699
_exptl_absorpt_correction_type multi-scan
_exptl_absorpt_process_details 'Bruker Sadabs'
_exptl_crystal_colour colorless
_exptl_crystal_density_diffrn 1.191
_exptl_crystal_density_method 'not measured'
_exptl_crystal_description prismatic
_exptl_crystal_F_000 1248
_exptl_crystal_size_max 0.397
_exptl_crystal_size_mid 0.308
_exptl_crystal_size_min 0.061
_refine_diff_density_max 0.224
_refine_diff_density_min -0.217
_refine_diff_density_rms 0.033
_refine_ls_extinction_coef 0.00019(13)
_refine_ls_extinction_expression Fc^*^=kFc[1+0.001xFc^2^\l^3^/sin(2\q)]^-1/4^
_refine_ls_extinction_method SHELXL
_refine_ls_goodness_of_fit_ref 0.833
_refine_ls_hydrogen_treatment mixed
_refine_ls_matrix_type full
_refine_ls_number_parameters 198
_refine_ls_number_reflns 3512
_refine_ls_number_restraints 1
_refine_ls_restrained_S_all 0.833
_refine_ls_R_factor_all 0.0820
_refine_ls_R_factor_gt 0.0409
_refine_ls_shift/su_max 0.000
_refine_ls_shift/su_mean 0.000
_refine_ls_structure_factor_coef Fsqd
_refine_ls_weighting_details 'calc w=1/[\s^2^(Fo^2^)+(0.0285P)^2^+0.0000P] where P=(Fo^2^+2Fc^2^)/3'
_refine_ls_weighting_scheme calc
_refine_ls_wR_factor_gt 0.0797
_refine_ls_wR_factor_ref 0.0883
_reflns_number_gt 1950
_reflns_number_total 3512
_reflns_threshold_expression >2sigma(I)
_cod_data_source_file ol901818j_si_002.cif
_cod_data_source_block Compound_21
_cod_depositor_comments
;
The following automatic conversions were performed:

'_symmetry_cell_setting' value 'Orthorhombic' changed to
'orthorhombic' according to
/home/saulius/struct/CIF-dictionaries/cif_core.dic dictionary named
'cif_core.dic' version 2.4.2 from 2011-04-26.

Automatic conversion script
Id: cif_fix_values 1715 2011-07-08 13:25:40Z adriana 
;
_cod_original_cell_volume 3217.9(5)
_cod_original_sg_symbol_H-M 'P bca'
_cod_database_code 1504171

loop_
_symmetry_equiv_pos_as_xyz
'x, y, z'
'-x+1/2, -y, z+1/2'
'-x, y+1/2, -z+1/2'
'x+1/2, -y+1/2, -z'
'-x, -y, -z'
'x-1/2, y, -z-1/2'
'x, -y-1/2, z-1/2'
'-x-1/2, y-1/2, z'

loop_
_atom_site_label
_atom_site_type_symbol
_atom_site_fract_x
_atom_site_fract_y
_atom_site_fract_z
_atom_site_U_iso_or_equiv
_atom_site_adp_type
_atom_site_occupancy
_atom_site_symmetry_multiplicity
_atom_site_calc_flag
_atom_site_refinement_flags
S1 S 0.20385(5) 0.13681(3) 0.40164(2) 0.05205(17) Uani 1 1 d .
O1 O 0.04391(15) 0.05178(8) 0.60478(6) 0.0514(4) Uani 1 1 d D
C1 C -0.01429(18) 0.13150(10) 0.61484(8) 0.0409(4) Uani 1 1 d .
C2 C -0.0683(2) 0.13978(11) 0.68312(8) 0.0538(5) Uani 1 1 d .
H2A H -0.0905 0.1955 0.6918 0.065 Uiso 1 1 calc R
H2B H 0.0068 0.1230 0.7127 0.065 Uiso 1 1 calc R
C3 C -0.2035(2) 0.08899(11) 0.69389(9) 0.0623(6) Uani 1 1 d .
H3A H -0.1781 0.0328 0.6909 0.075 Uiso 1 1 calc R
H3B H -0.2404 0.0987 0.7368 0.075 Uiso 1 1 calc R
C4 C -0.3209(2) 0.10782(11) 0.64505(9) 0.0601(6) Uani 1 1 d .
H4A H -0.3536 0.1625 0.6512 0.072 Uiso 1 1 calc R
H4B H -0.4027 0.0726 0.6522 0.072 Uiso 1 1 calc R
C5 C -0.2672(2) 0.09765(11) 0.57633(9) 0.0539(5) Uani 1 1 d .
H5A H -0.2439 0.0419 0.5684 0.065 Uiso 1 1 calc R
H5B H -0.3421 0.1137 0.5464 0.065 Uiso 1 1 calc R
C6 C -0.1334(2) 0.14914(11) 0.56659(8) 0.0447(5) Uani 1 1 d .
C7 C -0.05407(18) 0.14708(11) 0.50285(8) 0.0515(5) Uani 1 1 d .
H7A H -0.1050 0.1783 0.4707 0.062 Uiso 1 1 calc R
H7B H -0.0440 0.0926 0.4875 0.062 Uiso 1 1 calc R
C8 C 0.09579(19) 0.18428(11) 0.51768(8) 0.0449(5) Uani 1 1 d .
C9 C 0.1048(2) 0.18851(11) 0.59308(8) 0.0436(5) Uani 1 1 d .
C10 C 0.22164(19) 0.13944(10) 0.48820(7) 0.0494(5) Uani 1 1 d .
H10A H 0.2242 0.0852 0.5049 0.059 Uiso 1 1 calc R
H10B H 0.3115 0.1656 0.4998 0.059 Uiso 1 1 calc R
C11 C 0.2493(2) 0.17654(11) 0.62269(8) 0.0493(5) Uani 1 1 d .
H11 H 0.2916 0.1263 0.6186 0.059 Uiso 1 1 calc R
C12 C 0.3212(2) 0.23105(13) 0.65398(9) 0.0690(6) Uani 1 1 d .
H12A H 0.2824 0.2820 0.6591 0.083 Uiso 1 1 calc R
H12B H 0.4114 0.2190 0.6712 0.083 Uiso 1 1 calc R
C13 C 0.3787(2) 0.10852(10) 0.37592(8) 0.0439(4) Uani 1 1 d .
C14 C 0.4853(2) 0.07853(10) 0.41582(9) 0.0505(5) Uani 1 1 d .
H14 H 0.4681 0.0739 0.4597 0.061 Uiso 1 1 calc R
C15 C 0.6177(2) 0.05532(10) 0.39089(9) 0.0591(5) Uani 1 1 d .
H15 H 0.6888 0.0357 0.4183 0.071 Uiso 1 1 calc R
C16 C 0.6448(2) 0.06094(11) 0.32652(11) 0.0666(6) Uani 1 1 d .
H16 H 0.7333 0.0446 0.3099 0.080 Uiso 1 1 calc R
C17 C 0.5398(2) 0.09104(13) 0.28651(10) 0.0682(6) Uani 1 1 d .
H17 H 0.5576 0.0951 0.2427 0.082 Uiso 1 1 calc R
C18 C 0.4078(2) 0.11538(10) 0.31090(9) 0.0555(5) Uani 1 1 d .
H18 H 0.3382 0.1365 0.2835 0.067 Uiso 1 1 calc R
H1 H -0.0230(19) 0.0207(12) 0.6070(10) 0.084(9) Uiso 1 1 d D
H6 H -0.1635(16) 0.2026(9) 0.5754(7) 0.040(5) Uiso 1 1 d .
H8 H 0.0971(16) 0.2376(9) 0.5007(7) 0.044(5) Uiso 1 1 d .
H9 H 0.0691(16) 0.2404(9) 0.6046(7) 0.038(4) Uiso 1 1 d .

loop_
_atom_site_aniso_label
_atom_site_aniso_U_11
_atom_site_aniso_U_22
_atom_site_aniso_U_33
_atom_site_aniso_U_23
_atom_site_aniso_U_13
_atom_site_aniso_U_12
S1 0.0557(3) 0.0618(3) 0.0387(3) -0.0007(2) 0.0007(2) 0.0031(3)
O1 0.0546(9) 0.0420(8) 0.0577(9) 0.0049(6) 0.0033(7) 0.0076(7)
C1 0.0474(11) 0.0370(10) 0.0382(11) -0.0013(8) 0.0010(8) 0.0085(9)
C2 0.0544(12) 0.0637(13) 0.0433(11) -0.0024(9) 0.0029(9) 0.0015(10)
C3 0.0675(15) 0.0701(14) 0.0492(13) 0.0000(10) 0.0132(11) -0.0015(11)
C4 0.0496(13) 0.0596(13) 0.0710(15) -0.0030(10) 0.0107(11) -0.0042(10)
C5 0.0501(12) 0.0563(12) 0.0553(13) 0.0025(9) -0.0055(10) -0.0011(10)
C6 0.0463(11) 0.0404(11) 0.0473(12) 0.0012(9) 0.0004(9) 0.0059(10)
C7 0.0538(12) 0.0590(13) 0.0418(11) 0.0045(9) -0.0053(9) 0.0018(10)
C8 0.0551(12) 0.0396(12) 0.0399(11) 0.0044(8) 0.0020(9) 0.0041(9)
C9 0.0477(12) 0.0398(11) 0.0432(11) -0.0038(8) 0.0010(9) 0.0062(9)
C10 0.0605(12) 0.0517(11) 0.0360(10) -0.0004(8) 0.0027(9) 0.0018(10)
C11 0.0491(12) 0.0552(12) 0.0436(11) -0.0017(9) 0.0049(9) 0.0073(10)
C12 0.0581(14) 0.0817(16) 0.0671(15) -0.0111(12) -0.0117(12) 0.0042(12)
C13 0.0511(12) 0.0432(11) 0.0374(10) -0.0021(8) 0.0028(9) -0.0073(9)
C14 0.0591(13) 0.0518(12) 0.0406(11) -0.0018(8) 0.0033(10) -0.0033(10)
C15 0.0587(14) 0.0584(13) 0.0600(14) -0.0021(10) -0.0002(11) -0.0008(10)
C16 0.0570(14) 0.0757(15) 0.0673(16) -0.0115(12) 0.0140(12) -0.0054(11)
C17 0.0722(16) 0.0902(16) 0.0423(13) -0.0094(11) 0.0151(12) -0.0103(13)
C18 0.0610(14) 0.0662(13) 0.0393(12) 0.0011(9) -0.0022(10) -0.0080(10)

loop_
_atom_type_symbol
_atom_type_description
_atom_type_scat_dispersion_real
_atom_type_scat_dispersion_imag
_atom_type_scat_source
C C 0.0033 0.0016 'International Tables Vol C Tables 4.2.6.8 and 6.1.1.4'
H H 0.0000 0.0000 'International Tables Vol C Tables 4.2.6.8 and 6.1.1.4'
O O 0.0106 0.0060 'International Tables Vol C Tables 4.2.6.8 and 6.1.1.4'
S S 0.1246 0.1234 'International Tables Vol C Tables 4.2.6.8 and 6.1.1.4'

loop_
_geom_angle_atom_site_label_1
_geom_angle_atom_site_label_2
_geom_angle_atom_site_label_3
_geom_angle
C13 S1 C10 102.99(8)
C1 O1 H1 107.3(16)
O1 C1 C2 109.99(13)
O1 C1 C6 110.59(14)
C2 C1 C6 111.29(14)
O1 C1 C9 105.21(14)
C2 C1 C9 117.42(14)
C6 C1 C9 101.92(13)
C1 C2 C3 110.96(15)
C1 C2 H2A 109.4
C3 C2 H2A 109.4
C1 C2 H2B 109.4
C3 C2 H2B 109.4
H2A C2 H2B 108.0
C4 C3 C2 111.81(15)
C4 C3 H3A 109.3
C2 C3 H3A 109.3
C4 C3 H3B 109.3
C2 C3 H3B 109.3
H3A C3 H3B 107.9
C3 C4 C5 111.81(15)
C3 C4 H4A 109.3
C5 C4 H4A 109.3
C3 C4 H4B 109.3
C5 C4 H4B 109.3
H4A C4 H4B 107.9
C6 C5 C4 109.11(15)
C6 C5 H5A 109.9
C4 C5 H5A 109.9
C6 C5 H5B 109.9
C4 C5 H5B 109.9
H5A C5 H5B 108.3
C7 C6 C1 102.85(14)
C7 C6 C5 119.85(15)
C1 C6 C5 113.10(14)
C7 C6 H6 109.3(9)
C1 C6 H6 105.4(9)
C5 C6 H6 105.5(9)
C6 C7 C8 104.46(14)
C6 C7 H7A 110.9
C8 C7 H7A 110.9
C6 C7 H7B 110.9
C8 C7 H7B 110.9
H7A C7 H7B 108.9
C10 C8 C7 114.11(15)
C10 C8 C9 112.69(15)
C7 C8 C9 105.30(14)
C10 C8 H8 107.5(9)
C7 C8 H8 108.1(9)
C9 C8 H8 109.0(9)
C11 C9 C1 116.28(14)
C11 C9 C8 117.09(15)
C1 C9 C8 103.30(14)
C11 C9 H9 109.1(9)
C1 C9 H9 104.0(9)
C8 C9 H9 105.8(9)
C8 C10 S1 110.21(12)
C8 C10 H10A 109.6
S1 C10 H10A 109.6
C8 C10 H10B 109.6
S1 C10 H10B 109.6
H10A C10 H10B 108.1
C12 C11 C9 124.97(18)
C12 C11 H11 117.5
C9 C11 H11 117.5
C11 C12 H12A 120.0
C11 C12 H12B 120.0
H12A C12 H12B 120.0
C14 C13 C18 118.55(17)
C14 C13 S1 124.57(14)
C18 C13 S1 116.85(15)
C13 C14 C15 120.46(18)
C13 C14 H14 119.8
C15 C14 H14 119.8
C16 C15 C14 120.69(19)
C16 C15 H15 119.7
C14 C15 H15 119.7
C15 C16 C17 119.3(2)
C15 C16 H16 120.3
C17 C16 H16 120.3
C16 C17 C18 120.59(19)
C16 C17 H17 119.7
C18 C17 H17 119.7
C17 C18 C13 120.39(18)
C17 C18 H18 119.8
C13 C18 H18 119.8

loop_
_geom_bond_atom_site_label_1
_geom_bond_atom_site_label_2
_geom_bond_distance
S1 C13 1.7681(19)
S1 C10 1.8098(16)
O1 C1 1.4518(19)
O1 H1 0.809(14)
C1 C2 1.513(2)
C1 C6 1.520(2)
C1 C9 1.525(2)
C2 C3 1.528(2)
C2 H2A 0.9700
C2 H2B 0.9700
C3 C4 1.521(2)
C3 H3A 0.9700
C3 H3B 0.9700
C4 C5 1.524(2)
C4 H4A 0.9700
C4 H4B 0.9700
C5 C6 1.521(2)
C5 H5A 0.9700
C5 H5B 0.9700
C6 C7 1.517(2)
C6 H6 0.953(14)
C7 C8 1.550(2)
C7 H7A 0.9700
C7 H7B 0.9700
C8 C10 1.514(2)
C8 C9 1.573(2)
C8 H8 0.959(15)
C9 C11 1.486(2)
C9 H9 0.958(15)
C10 H10A 0.9700
C10 H10B 0.9700
C11 C12 1.302(2)
C11 H11 0.9300
C12 H12A 0.9300
C12 H12B 0.9300
C13 C14 1.384(2)
C13 C18 1.385(2)
C14 C15 1.385(3)
C14 H14 0.9300
C15 C16 1.367(2)
C15 H15 0.9300
C16 C17 1.375(3)
C16 H16 0.9300
C17 C18 1.384(3)
C17 H17 0.9300
C18 H18 0.9300

loop_
_geom_torsion_atom_site_label_1
_geom_torsion_atom_site_label_2
_geom_torsion_atom_site_label_3
_geom_torsion_atom_site_label_4
_geom_torsion
O1 C1 C2 C3 -69.51(18)
C6 C1 C2 C3 53.41(19)
C9 C1 C2 C3 170.27(15)
C1 C2 C3 C4 -54.3(2)
C2 C3 C4 C5 56.1(2)
C3 C4 C5 C6 -55.51(19)
O1 C1 C6 C7 -63.68(16)
C2 C1 C6 C7 173.74(14)
C9 C1 C6 C7 47.77(16)
O1 C1 C6 C5 67.04(19)
C2 C1 C6 C5 -55.5(2)
C9 C1 C6 C5 178.49(15)
C4 C5 C6 C7 177.21(15)
C4 C5 C6 C1 55.6(2)
C1 C6 C7 C8 -36.61(17)
C5 C6 C7 C8 -163.11(16)
C6 C7 C8 C10 136.01(15)
C6 C7 C8 C9 11.90(18)
O1 C1 C9 C11 -53.60(18)
C2 C1 C9 C11 69.1(2)
C6 C1 C9 C11 -169.05(15)
O1 C1 C9 C8 76.09(15)
C2 C1 C9 C8 -161.21(15)
C6 C1 C9 C8 -39.36(16)
C10 C8 C9 C11 21.2(2)
C7 C8 C9 C11 146.15(16)
C10 C8 C9 C1 -108.03(17)
C7 C8 C9 C1 16.96(18)
C7 C8 C10 S1 59.83(17)
C9 C8 C10 S1 179.87(12)
C13 S1 C10 C8 164.37(12)
C1 C9 C11 C12 -123.3(2)
C8 C9 C11 C12 114.0(2)
C10 S1 C13 C14 13.19(17)
C10 S1 C13 C18 -168.49(13)
C18 C13 C14 C15 -0.6(3)
S1 C13 C14 C15 177.73(13)
C13 C14 C15 C16 -0.6(3)
C14 C15 C16 C17 0.9(3)
C15 C16 C17 C18 -0.1(3)
C16 C17 C18 C13 -1.1(3)
C14 C13 C18 C17 1.4(3)
S1 C13 C18 C17 -177.05(14)
